data_4134205
loop_
_publ_author_name
'Music, Arif'
'Baumann, Andreas Nicolas'
'Spie Szlig, Philipp'
'Plantefol, Allan'
'Jagau, Thomas-C'
'Didier, Dorian'

_publ_section_title
;
 Electrochemical Synthesis of Biaryls via Oxidative Intramolecular
 Coupling of Tetra(hetero)arylborates.
;
_journal_name_full 'Journal of the American Chemical Society'
_journal_paper_doi 10.1021/jacs.9b12300
_journal_year 2020
_chemical_formula_moiety 'C26 H21 B F3 K O, 0.282(H2 O)'
_chemical_formula_sum 'C26 H21.56 B F3 K O1.28'
_chemical_formula_weight 461.42
_chemical_name_common ARM518
_space_group_crystal_system triclinic
_space_group_IT_number 2
_space_group_name_Hall '-P 1'
_space_group_name_H-M_alt 'P -1'
_atom_sites_solution_hydrogens mixed
_audit_block_code K_C26H21BF3_H2O_xv671_knochel
_audit_creation_method 'APEX3 v2018.7-2'
_audit_update_record 30-Oct-19
_cell_angle_alpha 82.5670(10)
_cell_angle_beta 81.2960(10)
_cell_angle_gamma 88.2120(10)
_cell_formula_units_Z 2
_cell_length_a 9.8924(4)
_cell_length_b 10.0377(4)
_cell_length_c 11.5787(4)
_cell_measurement_reflns_used 9918
_cell_measurement_temperature 102.(2)
_cell_measurement_theta_max 27.1090
_cell_measurement_theta_min 2.8868
_cell_volume 1126.86(7)
_computing_cell_refinement 'SAINT V8.38A (Bruker AXS Inc., 2017)'
_computing_data_collection 'APEX3 v2016.5-0, Bruker AXS (2016)'
_computing_data_reduction 'SAINT V8.38A (Bruker AXS Inc., 2017)'
_computing_molecular_graphics 'shelXle (C.B. Huebschle, rev 924)'
_computing_structure_refinement 'SHELXL-2018/3 (Sheldrick, 2018)'
_computing_structure_solution 'SHELXT 2014/5 (Sheldrick, 2014)'
_diffrn_ambient_temperature 102.(2)
_diffrn_detector_area_resol_mean 7.3910
_diffrn_measured_fraction_theta_full 0.998
_diffrn_measured_fraction_theta_max 0.998
_diffrn_measurement_device 'fixed-chi three-circle diffractometer'
_diffrn_measurement_device_type 'Bruker D8 Venture TXS'
_diffrn_measurement_method 'mix of phi and omega scans'
_diffrn_radiation_monochromator 'focusing mirrors'
_diffrn_radiation_type MoK\a
_diffrn_radiation_wavelength 0.71073
_diffrn_reflns_av_R_equivalents 0.0309
_diffrn_reflns_av_unetI/netI 0.0293
_diffrn_reflns_Laue_measured_fraction_full 0.998
_diffrn_reflns_Laue_measured_fraction_max 0.998
_diffrn_reflns_limit_h_max 12
_diffrn_reflns_limit_h_min -12
_diffrn_reflns_limit_k_max 12
_diffrn_reflns_limit_k_min -12
_diffrn_reflns_limit_l_max 14
_diffrn_reflns_limit_l_min -14
_diffrn_reflns_number 19826
_diffrn_reflns_point_group_measured_fraction_full 0.998
_diffrn_reflns_point_group_measured_fraction_max 0.998
_diffrn_reflns_theta_full 25.242
_diffrn_reflns_theta_max 27.101
_diffrn_reflns_theta_min 2.887
_diffrn_source 'rotating anode (TXS)'
_diffrn_source_current 50
_diffrn_source_power 2.5
_diffrn_source_type 'Bruker TXS'
_diffrn_source_voltage 50
_exptl_absorpt_coefficient_mu 0.278
_exptl_absorpt_correction_T_max 0.99
_exptl_absorpt_correction_T_min 0.96
_exptl_absorpt_correction_type multi-scan
_exptl_absorpt_process_details
;
SADABS-2016/2 - Bruker AXS area detector scaling and absorption correction
;
_exptl_crystal_colour colourless
_exptl_crystal_density_diffrn 1.360
_exptl_crystal_density_method 'not measured'
_exptl_crystal_description block
_exptl_crystal_F_000 478
_exptl_crystal_size_max 0.070
_exptl_crystal_size_mid 0.050
_exptl_crystal_size_min 0.030
_refine_diff_density_max 1.214
_refine_diff_density_min -1.115
_refine_diff_density_rms 0.070
_refine_ls_extinction_method none
_refine_ls_goodness_of_fit_ref 1.054
_refine_ls_hydrogen_treatment mixed
_refine_ls_matrix_type full
_refine_ls_number_parameters 302
_refine_ls_number_reflns 4955
_refine_ls_number_restraints 0
_refine_ls_restrained_S_all 1.054
_refine_ls_R_factor_all 0.0661
_refine_ls_R_factor_gt 0.0566
_refine_ls_shift/su_max 0.001
_refine_ls_shift/su_mean 0.000
_refine_ls_structure_factor_coef Fsqd
_refine_ls_weighting_details 'w=1/[\s^2^(Fo^2^)+(0.0605P)^2^+1.4236P] where P=(Fo^2^+2Fc^2^)/3'
_refine_ls_weighting_scheme calc
_refine_ls_wR_factor_gt 0.1425
_refine_ls_wR_factor_ref 0.1499
_reflns_Friedel_coverage 0.000
_reflns_number_gt 4217
_reflns_number_total 4955
_reflns_threshold_expression 'I > 2\s(I)'
_cod_data_source_file ja9b12300_si_003.cif
_cod_data_source_block xv671
_cod_depositor_comments
;
The following automatic conversions were performed:

data item '_exptl_absorpt_correction_type' value 'Multi-Scan' was
changed to 'multi-scan' in accordance with the
/home/data/users/saulius/crontab/automatic-downloads/rss-feeds/ACS/lib/dictionaries/cif_core.dic
dictionary named 'cif_core.dic' version 2.4.2 last updated on
2011-04-26.

Automatic conversion script
Id: cif_fix_values 7556 2019-12-06 15:28:31Z antanas 
;
_cod_database_code 4134205
_shelx_estimated_absorpt_t_min 0.981
_shelx_estimated_absorpt_t_max 0.992
_shelx_space_group_comment
;
The symmetry employed for this shelxl refinement is uniquely defined
by the following loop, which should always be used as a source of
symmetry information in preference to the above space-group names.
They are only intended as comments.
;

loop_
_space_group_symop_operation_xyz
'x, y, z'
'-x, -y, -z'

loop_
_atom_site_label
_atom_site_type_symbol
_atom_site_fract_x
_atom_site_fract_y
_atom_site_fract_z
_atom_site_U_iso_or_equiv
_atom_site_adp_type
_atom_site_occupancy
_atom_site_site_symmetry_order
_atom_site_calc_flag
_atom_site_refinement_flags_posn
_atom_site_refinement_flags_adp
_atom_site_refinement_flags_occupancy
_atom_site_disorder_assembly
_atom_site_disorder_group
C1 C 0.7441(2) 0.3259(2) 0.0800(2) 0.0267(5) Uani 1 1 d . . . . .
H1 H 0.835876 0.347260 0.084411 0.032 Uiso 1 1 calc R U . . .
C2 C 0.7198(2) 0.3059(2) -0.0265(2) 0.0271(5) Uani 1 1 d . . . . .
H2 H 0.632241 0.272452 -0.031200 0.033 Uiso 1 1 calc R U . . .
C3 C 0.8154(2) 0.3304(2) -0.1379(2) 0.0258(4) Uani 1 1 d . . . . .
C4 C 0.7659(2) 0.3411(2) -0.2448(2) 0.0282(5) Uani 1 1 d . . . . .
H4 H 0.671926 0.324542 -0.245104 0.034 Uiso 1 1 calc R U . . .
C5 C 0.8502(3) 0.3754(3) -0.3511(2) 0.0338(5) Uani 1 1 d . . . . .
H5 H 0.813522 0.383965 -0.423019 0.041 Uiso 1 1 calc R U . . .
C6 C 0.9882(3) 0.3970(3) -0.3520(2) 0.0349(5) Uani 1 1 d . . . . .
H6 H 1.046421 0.420367 -0.424473 0.042 Uiso 1 1 calc R U . . .
C7 C 1.0406(2) 0.3843(3) -0.2470(2) 0.0329(5) Uani 1 1 d . . . . .
H7 H 1.120919 0.441535 -0.244886 0.039 Uiso 1 1 calc R U . . .
C8 C 0.9561(2) 0.3516(2) -0.1412(2) 0.0298(5) Uani 1 1 d . . . . .
H8 H 0.993381 0.343290 -0.069613 0.036 Uiso 1 1 calc R U . . .
C9 C 0.7119(2) 0.2335(2) 0.31003(19) 0.0233(4) Uani 1 1 d . . . . .
C10 C 0.8503(2) 0.2518(2) 0.3175(2) 0.0266(5) Uani 1 1 d . . . . .
H10 H 0.902998 0.319237 0.257691 0.032 Uiso 1 1 calc R U . . .
C11 C 0.9124(2) 0.1939(2) 0.4123(2) 0.0307(5) Uani 1 1 d . . . . .
H11 H 1.003657 0.225751 0.423665 0.037 Uiso 1 1 calc R U . . .
C12 C 0.8335(2) 0.1166(2) 0.5022(2) 0.0301(5) Uani 1 1 d . . . . .
C13 C 0.6979(2) 0.0926(2) 0.5016(2) 0.0312(5) Uani 1 1 d . . . . .
H13 H 0.645781 0.037932 0.564871 0.037 Uiso 1 1 calc R U . . .
C14 C 0.6391(2) 0.1517(2) 0.4047(2) 0.0281(5) Uani 1 1 d . . . . .
H14 H 0.545352 0.135471 0.402940 0.034 Uiso 1 1 calc R U . . .
C15 C 0.4933(2) 0.2567(2) 0.19179(19) 0.0248(4) Uani 1 1 d . . . . .
C16 C 0.4833(2) 0.1246(2) 0.1678(2) 0.0297(5) Uani 1 1 d . . . . .
H16 H 0.564427 0.071539 0.158359 0.036 Uiso 1 1 calc R U . . .
C17 C 0.3601(2) 0.0672(3) 0.1572(2) 0.0320(5) Uani 1 1 d . . . . .
H17 H 0.356428 -0.023128 0.141467 0.038 Uiso 1 1 calc R U . . .
C18 C 0.2444(2) 0.1459(3) 0.1702(2) 0.0312(5) Uani 1 1 d . . . . .
C19 C 0.2459(2) 0.2761(3) 0.1912(3) 0.0385(6) Uani 1 1 d . . . . .
H19 H 0.164275 0.328767 0.197944 0.046 Uiso 1 1 calc R U . . .
C20 C 0.3709(2) 0.3301(3) 0.2025(2) 0.0347(5) Uani 1 1 d . . . . .
H20 H 0.372765 0.420614 0.218142 0.042 Uiso 1 1 calc R U . . .
C21 C 0.6236(2) 0.4754(2) 0.2350(2) 0.0259(5) Uani 1 1 d . . . . .
C22 C 0.6266(2) 0.5861(2) 0.1463(2) 0.0311(5) Uani 1 1 d . . . . .
H22 H 0.632157 0.569596 0.066787 0.037 Uiso 1 1 calc R U . . .
C23 C 0.6217(2) 0.7184(2) 0.1706(2) 0.0337(5) Uani 1 1 d . . . . .
H23 H 0.625570 0.791216 0.109027 0.040 Uiso 1 1 calc R U . . .
C24 C 0.6113(2) 0.7404(2) 0.2855(2) 0.0338(5) Uani 1 1 d . . . . .
C25 C 0.6034(3) 0.6381(3) 0.3776(2) 0.0391(6) Uani 1 1 d . . . . .
H25 H 0.593734 0.656435 0.456930 0.047 Uiso 1 1 calc R U . . .
C26 C 0.6102(2) 0.5068(2) 0.3501(2) 0.0327(5) Uani 1 1 d . . . . .
H26 H 0.605384 0.435119 0.412783 0.039 Uiso 1 1 calc R U . . .
B1 B 0.6401(2) 0.3192(3) 0.2032(2) 0.0242(5) Uani 1 1 d . . . . .
F1 F 0.89270(16) 0.06117(16) 0.59764(13) 0.0400(4) Uani 1 1 d . . . . .
F2 F 0.12093(14) 0.09060(17) 0.15976(13) 0.0400(4) Uani 1 1 d . . . . .
F3 F 0.61312(17) 0.87017(14) 0.31226(16) 0.0461(4) Uani 1 1 d . . . . .
K1 K 1.10851(6) 0.06722(6) 0.71545(6) 0.04401(19) Uani 1 1 d . . . . .
O1 O 1.1470(2) -0.0166(2) 0.92918(19) 0.0424(5) Uani 1 1 d . . . . .
H1B H 1.126(5) 0.019(5) 0.989(5) 0.103(18) Uiso 1 1 d . . . . .
H1A H 1.184(4) -0.088(4) 0.939(3) 0.063(12) Uiso 1 1 d . . . . .
O2 O 1.2341(9) 0.2256(9) 0.4708(7) 0.059(3) Uiso 0.282(9) 1 d . . . . .

loop_
_atom_site_aniso_label
_atom_site_aniso_U_11
_atom_site_aniso_U_22
_atom_site_aniso_U_33
_atom_site_aniso_U_23
_atom_site_aniso_U_13
_atom_site_aniso_U_12
C1 0.0177(10) 0.0299(11) 0.0315(11) 0.0001(9) -0.0036(8) -0.0011(8)
C2 0.0169(10) 0.0320(12) 0.0307(11) 0.0008(9) -0.0022(8) -0.0003(8)
C3 0.0211(10) 0.0256(11) 0.0296(11) -0.0009(8) -0.0028(8) 0.0003(8)
C4 0.0231(10) 0.0305(12) 0.0318(12) -0.0061(9) -0.0045(9) -0.0020(9)
C5 0.0360(13) 0.0373(13) 0.0285(12) -0.0049(10) -0.0057(10) 0.0013(10)
C6 0.0311(12) 0.0409(14) 0.0295(12) -0.0028(10) 0.0048(10) -0.0014(10)
C7 0.0217(11) 0.0369(13) 0.0380(13) -0.0022(10) 0.0000(9) -0.0025(9)
C8 0.0230(11) 0.0365(13) 0.0288(11) -0.0010(9) -0.0035(9) 0.0020(9)
C9 0.0197(10) 0.0237(10) 0.0265(11) -0.0042(8) -0.0029(8) 0.0003(8)
C10 0.0218(10) 0.0283(11) 0.0292(11) -0.0027(9) -0.0029(9) -0.0015(8)
C11 0.0229(11) 0.0362(13) 0.0341(12) -0.0042(10) -0.0086(9) 0.0002(9)
C12 0.0341(12) 0.0295(12) 0.0288(11) -0.0037(9) -0.0125(10) 0.0040(9)
C13 0.0319(12) 0.0319(12) 0.0288(12) 0.0019(9) -0.0049(9) -0.0067(9)
C14 0.0227(10) 0.0299(12) 0.0316(12) -0.0016(9) -0.0047(9) -0.0039(8)
C15 0.0199(10) 0.0284(11) 0.0250(10) 0.0016(8) -0.0032(8) -0.0032(8)
C16 0.0209(10) 0.0323(12) 0.0357(12) -0.0007(9) -0.0062(9) -0.0007(9)
C17 0.0292(12) 0.0335(13) 0.0344(12) -0.0038(10) -0.0077(10) -0.0070(9)
C18 0.0195(10) 0.0466(14) 0.0280(11) -0.0023(10) -0.0051(9) -0.0105(9)
C19 0.0169(10) 0.0450(15) 0.0538(16) -0.0082(12) -0.0050(10) 0.0007(10)
C20 0.0194(11) 0.0333(13) 0.0514(15) -0.0072(11) -0.0033(10) -0.0030(9)
C21 0.0136(9) 0.0251(11) 0.0371(12) 0.0008(9) -0.0013(8) -0.0036(8)
C22 0.0229(11) 0.0332(12) 0.0381(13) 0.0005(10) -0.0111(9) -0.0020(9)
C23 0.0241(11) 0.0262(12) 0.0490(15) 0.0069(10) -0.0096(10) -0.0022(9)
C24 0.0209(11) 0.0216(11) 0.0559(16) -0.0041(10) 0.0033(10) -0.0005(8)
C25 0.0399(14) 0.0318(13) 0.0398(14) -0.0057(10) 0.0141(11) -0.0004(11)
C26 0.0306(12) 0.0264(12) 0.0351(13) 0.0011(9) 0.0105(10) -0.0021(9)
B1 0.0173(10) 0.0280(12) 0.0268(12) -0.0003(9) -0.0042(9) -0.0020(9)
F1 0.0428(8) 0.0458(9) 0.0332(8) 0.0028(6) -0.0184(7) 0.0013(7)
F2 0.0209(7) 0.0601(10) 0.0411(8) -0.0095(7) -0.0055(6) -0.0161(6)
F3 0.0459(9) 0.0244(7) 0.0640(11) -0.0070(7) 0.0061(8) -0.0010(6)
K1 0.0451(3) 0.0438(3) 0.0503(4) -0.0134(3) -0.0239(3) 0.0006(3)
O1 0.0433(11) 0.0423(12) 0.0452(12) -0.0124(9) -0.0141(9) 0.0085(9)

loop_
_atom_type_symbol
_atom_type_description
_atom_type_scat_dispersion_real
_atom_type_scat_dispersion_imag
_atom_type_scat_source
C C 0.0033 0.0016 'International Tables Vol C Tables 4.2.6.8 and 6.1.1.4'
H H 0.0000 0.0000 'International Tables Vol C Tables 4.2.6.8 and 6.1.1.4'
B B 0.0013 0.0007 'International Tables Vol C Tables 4.2.6.8 and 6.1.1.4'
F F 0.0171 0.0103 'International Tables Vol C Tables 4.2.6.8 and 6.1.1.4'
K K 0.2009 0.2494 'International Tables Vol C Tables 4.2.6.8 and 6.1.1.4'
O O 0.0106 0.0060 'International Tables Vol C Tables 4.2.6.8 and 6.1.1.4'

loop_
_geom_angle_atom_site_label_1
_geom_angle_atom_site_label_2
_geom_angle_atom_site_label_3
_geom_angle
_geom_angle_site_symmetry_1
_geom_angle_site_symmetry_3
_geom_angle_publ_flag
C2 C1 B1 129.6(2) . . ?
C2 C1 H1 115.2 . . ?
B1 C1 H1 115.2 . . ?
C1 C2 C3 126.5(2) . . ?
C1 C2 H2 116.8 . . ?
C3 C2 H2 116.8 . . ?
C4 C3 C8 117.5(2) . . ?
C4 C3 C2 119.82(19) . . ?
C8 C3 C2 122.6(2) . . ?
C3 C4 C5 121.7(2) . . ?
C3 C4 H4 119.2 . . ?
C5 C4 H4 119.2 . . ?
C6 C5 C4 119.7(2) . . ?
C6 C5 H5 120.1 . . ?
C4 C5 H5 120.1 . . ?
C7 C6 C5 119.7(2) . . ?
C7 C6 K1 69.82(15) . 1_554 ?
C5 C6 K1 101.26(16) . 1_554 ?
C7 C6 H6 120.1 . . ?
C5 C6 H6 120.1 . . ?
K1 C6 H6 98.6 1_554 . ?
C8 C7 C6 120.4(2) . . ?
C8 C7 K1 93.51(15) . 1_554 ?
C6 C7 K1 87.05(16) . 1_554 ?
C8 C7 H7 116.3 . . ?
C6 C7 H7 116.3 . . ?
K1 C7 H7 116.3 1_554 . ?
C7 C8 C3 120.9(2) . . ?
C7 C8 H8 119.5 . . ?
C3 C8 H8 119.5 . . ?
C14 C9 C10 115.5(2) . . ?
C14 C9 B1 123.68(18) . . ?
C10 C9 B1 120.39(19) . . ?
C14 C9 K1 80.19(13) . 2_756 ?
C10 C9 K1 70.19(12) . 2_756 ?
B1 C9 K1 124.23(13) . 2_756 ?
C11 C10 C9 122.9(2) . . ?
C11 C10 K1 74.33(14) . 2_756 ?
C9 C10 K1 86.05(13) . 2_756 ?
C11 C10 H10 118.3 . . ?
C9 C10 H10 118.3 . . ?
K1 C10 H10 118.3 2_756 . ?
C12 C11 C10 117.9(2) . . ?
C12 C11 K1 81.34(14) . 2_756 ?
C10 C11 K1 80.89(14) . 2_756 ?
C12 C11 H11 120.2 . . ?
C10 C11 H11 120.2 . . ?
K1 C11 H11 120.2 2_756 . ?
C11 C12 C13 123.0(2) . . ?
C11 C12 F1 118.6(2) . . ?
C13 C12 F1 118.5(2) . . ?
C11 C12 K1 74.31(14) . 2_756 ?
C13 C12 K1 85.49(15) . 2_756 ?
F1 C12 K1 111.78(14) . 2_756 ?
C12 C13 C14 117.6(2) . . ?
C12 C13 K1 71.22(14) . 2_756 ?
C14 C13 K1 80.97(14) . 2_756 ?
C12 C13 H13 121.2 . . ?
C14 C13 H13 121.2 . . ?
K1 C13 H13 117.5 2_756 . ?
C13 C14 C9 123.1(2) . . ?
C13 C14 K1 75.94(14) . 2_756 ?
C9 C14 K1 76.74(13) . 2_756 ?
C13 C14 H14 118.5 . . ?
C9 C14 H14 118.5 . . ?
K1 C14 H14 119.7 2_756 . ?
C20 C15 C16 115.6(2) . . ?
C20 C15 B1 123.1(2) . . ?
C16 C15 B1 121.24(19) . . ?
C17 C16 C15 123.2(2) . . ?
C17 C16 H16 118.4 . . ?
C15 C16 H16 118.4 . . ?
C18 C17 C16 117.5(2) . . ?
C18 C17 H17 121.3 . . ?
C16 C17 H17 121.3 . . ?
C19 C18 C17 122.9(2) . . ?
C19 C18 F2 118.7(2) . . ?
C17 C18 F2 118.3(2) . . ?
C18 C19 C20 118.1(2) . . ?
C18 C19 H19 121.0 . . ?
C20 C19 H19 121.0 . . ?
C15 C20 C19 122.7(2) . . ?
C15 C20 H20 118.6 . . ?
C19 C20 H20 118.6 . . ?
C26 C21 C22 115.6(2) . . ?
C26 C21 B1 122.6(2) . . ?
C22 C21 B1 121.8(2) . . ?
C23 C22 C21 122.7(2) . . ?
C23 C22 H22 118.7 . . ?
C21 C22 H22 118.7 . . ?
C24 C23 C22 118.0(2) . . ?
C24 C23 H23 121.0 . . ?
C22 C23 H23 121.0 . . ?
C23 C24 C25 123.0(2) . . ?
C23 C24 F3 119.5(2) . . ?
C25 C24 F3 117.4(2) . . ?
C23 C24 K1 102.73(15) . 2_766 ?
C25 C24 K1 109.69(18) . 2_766 ?
F3 C24 K1 52.41(10) . 2_766 ?
C24 C25 C26 117.5(2) . . ?
C24 C25 H25 121.3 . . ?
C26 C25 H25 121.3 . . ?
C25 C26 C21 123.1(2) . . ?
C25 C26 H26 118.4 . . ?
C21 C26 H26 118.4 . . ?
C1 B1 C15 111.36(18) . . ?
C1 B1 C9 109.83(17) . . ?
C15 B1 C9 111.84(18) . . ?
C1 B1 C21 105.81(18) . . ?
C15 B1 C21 111.72(17) . . ?
C9 B1 C21 105.98(18) . . ?
C12 F1 K1 145.71(14) . . ?
C18 F2 K1 144.64(13) . 2_656 ?
C24 F3 K1 104.68(12) . 2_766 ?
O1 K1 F1 133.57(6) . . ?
O1 K1 F3 82.79(6) . 2_766 ?
F1 K1 F3 143.42(6) . 2_766 ?
O1 K1 F2 69.28(6) . 2_656 ?
F1 K1 F2 64.71(5) . 2_656 ?
F3 K1 F2 149.41(5) 2_766 2_656 ?
O1 K1 O2 145.80(17) . . ?
F1 K1 O2 80.54(16) . . ?
F3 K1 O2 63.52(16) 2_766 . ?
F2 K1 O2 144.84(16) 2_656 . ?
O1 K1 C11 106.86(7) . 2_756 ?
F1 K1 C11 64.06(5) . 2_756 ?
F3 K1 C11 106.77(6) 2_766 2_756 ?
F2 K1 C11 71.39(5) 2_656 2_756 ?
O2 K1 C11 89.31(16) . 2_756 ?
O1 K1 C10 83.21(7) . 2_756 ?
F1 K1 C10 85.71(5) . 2_756 ?
F3 K1 C10 96.94(5) 2_766 2_756 ?
F2 K1 C10 68.35(5) 2_656 2_756 ?
O2 K1 C10 105.45(16) . 2_756 ?
C11 K1 C10 24.78(6) 2_756 2_756 ?
O1 K1 C12 123.96(7) . 2_756 ?
F1 K1 C12 66.91(5) . 2_756 ?
F3 K1 C12 90.78(6) 2_766 2_756 ?
F2 K1 C12 94.55(6) 2_656 2_756 ?
O2 K1 C12 65.45(16) . 2_756 ?
C11 K1 C12 24.35(6) 2_756 2_756 ?
C10 K1 C12 42.27(6) 2_756 2_756 ?
O1 K1 C7 97.09(7) . 1_556 ?
F1 K1 C7 90.83(6) . 1_556 ?
F3 K1 C7 87.60(5) 2_766 1_556 ?
F2 K1 C7 107.47(6) 2_656 1_556 ?
O2 K1 C7 76.85(16) . 1_556 ?
C11 K1 C7 153.24(6) 2_756 1_556 ?
C10 K1 C7 175.44(6) 2_756 1_556 ?
C12 K1 C7 138.38(6) 2_756 1_556 ?
O1 K1 C24 83.44(7) . 2_766 ?
F1 K1 C24 139.60(6) . 2_766 ?
F3 K1 C24 22.91(5) 2_766 2_766 ?
F2 K1 C24 150.88(6) 2_656 2_766 ?
O2 K1 C24 63.34(16) . 2_766 ?
C11 K1 C24 128.66(6) 2_756 2_766 ?
C10 K1 C24 119.63(6) 2_756 2_766 ?
C12 K1 C24 109.51(6) 2_756 2_766 ?
C7 K1 C24 64.89(6) 1_556 2_766 ?
O1 K1 C13 115.67(7) . 2_756 ?
F1 K1 C13 88.41(5) . 2_756 ?
F3 K1 C13 67.62(5) 2_766 2_756 ?
F2 K1 C13 113.05(5) 2_656 2_756 ?
O2 K1 C13 58.20(16) . 2_756 ?
C11 K1 C13 42.21(6) 2_756 2_756 ?
C10 K1 C13 48.46(6) 2_756 2_756 ?
C12 K1 C13 23.29(6) 2_756 2_756 ?
C7 K1 C13 134.53(6) 1_556 2_756 ?
C24 K1 C13 87.43(6) 2_766 2_756 ?
O1 K1 C9 76.40(7) . 2_756 ?
F1 K1 C9 106.96(5) . 2_756 ?
F3 K1 C9 73.57(5) 2_766 2_756 ?
F2 K1 C9 87.53(5) 2_656 2_756 ?
O2 K1 C9 98.14(16) . 2_756 ?
C11 K1 C9 42.93(5) 2_756 2_756 ?
C10 K1 C9 23.76(5) 2_756 2_756 ?
C12 K1 C9 48.76(5) 2_756 2_756 ?
C7 K1 C9 160.62(6) 1_556 2_756 ?
C24 K1 C9 96.02(5) 2_766 2_756 ?
C13 K1 C9 41.54(5) 2_756 2_756 ?
O1 K1 H1A 13.7(8) . . ?
F1 K1 H1A 133.7(7) . . ?
F3 K1 H1A 80.2(7) 2_766 . ?
F2 K1 H1A 69.7(7) 2_656 . ?
O2 K1 H1A 143.0(8) . . ?
C11 K1 H1A 94.6(8) 2_756 . ?
C10 K1 H1A 70.4(8) 2_756 . ?
C12 K1 H1A 110.4(8) 2_756 . ?
C7 K1 H1A 110.3(8) 1_556 . ?
C24 K1 H1A 86.2(7) 2_766 . ?
C13 K1 H1A 102.5(8) 2_756 . ?
C9 K1 H1A 62.7(8) 2_756 . ?
K1 O1 H1B 130(4) . . ?
K1 O1 H1A 116(3) . . ?
H1B O1 H1A 114(4) . . ?

loop_
_geom_bond_atom_site_label_1
_geom_bond_atom_site_label_2
_geom_bond_distance
_geom_bond_site_symmetry_2
_geom_bond_publ_flag
C1 C2 1.332(3) . ?
C1 B1 1.623(3) . ?
C1 H1 0.9500 . ?
C2 C3 1.478(3) . ?
C2 H2 0.9500 . ?
C3 C4 1.388(3) . ?
C3 C8 1.408(3) . ?
C4 C5 1.389(3) . ?
C4 H4 0.9500 . ?
C5 C6 1.387(4) . ?
C5 H5 0.9500 . ?
C6 C7 1.382(4) . ?
C6 K1 3.514(3) 1_554 ?
C6 H6 0.9500 . ?
C7 C8 1.382(3) . ?
C7 K1 3.303(3) 1_554 ?
C7 H7 1.0000 . ?
C8 H8 0.9500 . ?
C9 C14 1.400(3) . ?
C9 C10 1.404(3) . ?
C9 B1 1.651(3) . ?
C9 K1 3.478(2) 2_756 ?
C10 C11 1.392(3) . ?
C10 K1 3.280(2) 2_756 ?
C10 H10 1.0000 . ?
C11 C12 1.370(3) . ?
C11 K1 3.198(3) 2_756 ?
C11 H11 1.0000 . ?
C12 C13 1.372(3) . ?
C12 F1 1.375(3) . ?
C12 K1 3.284(2) 2_756 ?
C13 C14 1.398(3) . ?
C13 K1 3.458(3) 2_756 ?
C13 H13 0.9500 . ?
C14 K1 3.520(2) 2_756 ?
C14 H14 0.9500 . ?
C15 C20 1.395(3) . ?
C15 C16 1.398(3) . ?
C15 B1 1.630(3) . ?
C16 C17 1.393(3) . ?
C16 H16 0.9500 . ?
C17 C18 1.371(4) . ?
C17 H17 0.9500 . ?
C18 C19 1.361(4) . ?
C18 F2 1.385(2) . ?
C19 C20 1.397(3) . ?
C19 H19 0.9500 . ?
C20 H20 0.9500 . ?
C21 C26 1.395(3) . ?
C21 C22 1.409(3) . ?
C21 B1 1.654(3) . ?
C22 C23 1.390(3) . ?
C22 H22 0.9500 . ?
C23 C24 1.365(4) . ?
C23 H23 0.9500 . ?
C24 C25 1.376(4) . ?
C24 F3 1.378(3) . ?
C24 K1 3.425(2) 2_766 ?
C25 C26 1.393(4) . ?
C25 H25 0.9500 . ?
C26 H26 0.9500 . ?
F1 K1 2.7080(15) . ?
F2 K1 2.8964(15) 2_656 ?
F3 K1 2.8053(18) 2_766 ?
K1 O1 2.589(2) . ?
K1 O2 3.160(8) . ?
K1 H1A 3.03(4) . ?
O1 H1B 0.81(5) . ?
O1 H1A 0.80(4) . ?

loop_
_geom_hbond_atom_site_label_D
_geom_hbond_atom_site_label_H
_geom_hbond_atom_site_label_A
_geom_hbond_distance_DH
_geom_hbond_distance_HA
_geom_hbond_distance_DA
_geom_hbond_angle_DHA
_geom_hbond_site_symmetry_A
O1 H1B F2 0.81(5) 2.19(5) 2.978(3) 165(5) 1_656

loop_
_geom_torsion_atom_site_label_1
_geom_torsion_atom_site_label_2
_geom_torsion_atom_site_label_3
_geom_torsion_atom_site_label_4
_geom_torsion
_geom_torsion_site_symmetry_1
_geom_torsion_site_symmetry_2
_geom_torsion_site_symmetry_3
_geom_torsion_site_symmetry_4
_geom_torsion_publ_flag
B1 C1 C2 C3 171.6(2) . . . . ?
C1 C2 C3 C4 -162.1(2) . . . . ?
C1 C2 C3 C8 14.0(4) . . . . ?
C8 C3 C4 C5 -1.9(3) . . . . ?
C2 C3 C4 C5 174.4(2) . . . . ?
C3 C4 C5 C6 1.4(4) . . . . ?
C4 C5 C6 C7 -0.1(4) . . . . ?
C4 C5 C6 K1 73.0(2) . . . 1_554 ?
C5 C6 C7 C8 -0.6(4) . . . . ?
K1 C6 C7 C8 -92.3(2) 1_554 . . . ?
C5 C6 C7 K1 91.7(2) . . . 1_554 ?
C6 C7 C8 C3 0.1(4) . . . . ?
K1 C7 C8 C3 -88.6(2) 1_554 . . . ?
C4 C3 C8 C7 1.2(3) . . . . ?
C2 C3 C8 C7 -175.0(2) . . . . ?
C14 C9 C10 C11 -0.4(3) . . . . ?
B1 C9 C10 C11 172.7(2) . . . . ?
K1 C9 C10 C11 -68.5(2) 2_756 . . . ?
C14 C9 C10 K1 68.11(18) . . . 2_756 ?
B1 C9 C10 K1 -118.81(18) . . . 2_756 ?
C9 C10 C11 C12 -0.5(4) . . . . ?
K1 C10 C11 C12 -75.1(2) 2_756 . . . ?
C9 C10 C11 K1 74.5(2) . . . 2_756 ?
C10 C11 C12 C13 1.1(4) . . . . ?
K1 C11 C12 C13 -73.8(2) 2_756 . . . ?
C10 C11 C12 F1 -178.6(2) . . . . ?
K1 C11 C12 F1 106.61(19) 2_756 . . . ?
C10 C11 C12 K1 74.8(2) . . . 2_756 ?
C11 C12 C13 C14 -0.6(4) . . . . ?
F1 C12 C13 C14 179.0(2) . . . . ?
K1 C12 C13 C14 -68.6(2) 2_756 . . . ?
C11 C12 C13 K1 68.0(2) . . . 2_756 ?
F1 C12 C13 K1 -112.4(2) . . . 2_756 ?
C12 C13 C14 C9 -0.4(4) . . . . ?
K1 C13 C14 C9 -63.6(2) 2_756 . . . ?
C12 C13 C14 K1 63.2(2) . . . 2_756 ?
C10 C9 C14 C13 0.8(3) . . . . ?
B1 C9 C14 C13 -172.0(2) . . . . ?
K1 C9 C14 C13 63.2(2) 2_756 . . . ?
C10 C9 C14 K1 -62.37(17) . . . 2_756 ?
B1 C9 C14 K1 124.8(2) . . . 2_756 ?
C20 C15 C16 C17 -1.2(3) . . . . ?
B1 C15 C16 C17 -179.9(2) . . . . ?
C15 C16 C17 C18 0.5(4) . . . . ?
C16 C17 C18 C19 0.9(4) . . . . ?
C16 C17 C18 F2 179.9(2) . . . . ?
C17 C18 C19 C20 -1.5(4) . . . . ?
F2 C18 C19 C20 179.5(2) . . . . ?
C16 C15 C20 C19 0.5(4) . . . . ?
B1 C15 C20 C19 179.2(2) . . . . ?
C18 C19 C20 C15 0.8(4) . . . . ?
C26 C21 C22 C23 2.3(3) . . . . ?
B1 C21 C22 C23 -175.8(2) . . . . ?
C21 C22 C23 C24 -1.1(3) . . . . ?
C22 C23 C24 C25 -1.0(4) . . . . ?
C22 C23 C24 F3 176.8(2) . . . . ?
C22 C23 C24 K1 123.00(19) . . . 2_766 ?
C23 C24 C25 C26 1.7(4) . . . . ?
F3 C24 C25 C26 -176.1(2) . . . . ?
K1 C24 C25 C26 -119.1(2) 2_766 . . . ?
C24 C25 C26 C21 -0.4(4) . . . . ?
C22 C21 C26 C25 -1.5(3) . . . . ?
B1 C21 C26 C25 176.5(2) . . . . ?
C2 C1 B1 C15 10.0(3) . . . . ?
C2 C1 B1 C9 134.5(2) . . . . ?
C2 C1 B1 C21 -111.6(3) . . . . ?
C20 C15 B1 C1 -115.3(2) . . . . ?
C16 C15 B1 C1 63.3(3) . . . . ?
C20 C15 B1 C9 121.4(2) . . . . ?
C16 C15 B1 C9 -60.0(3) . . . . ?
C20 C15 B1 C21 2.8(3) . . . . ?
C16 C15 B1 C21 -178.6(2) . . . . ?
C14 C9 B1 C1 -145.9(2) . . . . ?
C10 C9 B1 C1 41.6(3) . . . . ?
K1 C9 B1 C1 -44.0(2) 2_756 . . . ?
C14 C9 B1 C15 -21.7(3) . . . . ?
C10 C9 B1 C15 165.8(2) . . . . ?
K1 C9 B1 C15 80.1(2) 2_756 . . . ?
C14 C9 B1 C21 100.2(2) . . . . ?
C10 C9 B1 C21 -72.3(2) . . . . ?
K1 C9 B1 C21 -157.90(12) 2_756 . . . ?
C26 C21 B1 C1 -144.0(2) . . . . ?
C22 C21 B1 C1 33.9(3) . . . . ?
C26 C21 B1 C15 94.6(2) . . . . ?
C22 C21 B1 C15 -87.4(2) . . . . ?
C26 C21 B1 C9 -27.4(3) . . . . ?
C22 C21 B1 C9 150.51(19) . . . . ?
C11 C12 F1 K1 16.0(4) . . . . ?
C13 C12 F1 K1 -163.67(18) . . . . ?
K1 C12 F1 K1 99.4(2) 2_756 . . . ?
C19 C18 F2 K1 -95.4(3) . . . 2_656 ?
C17 C18 F2 K1 85.6(3) . . . 2_656 ?
C23 C24 F3 K1 -83.3(2) . . . 2_766 ?
C25 C24 F3 K1 94.6(2) . . . 2_766 ?
